data_4305796
loop_
_publ_author_name
'Stephen R. Caskey'
'Adam J. Matzger'

_publ_contact_author_address 'Dept. of Chem., University of Michigan, 930 N. University, Ann Arbor, MI 48109'
_publ_contact_author_email matzger@umich.edu
_publ_contact_author_fax '(734) 647-4865'
_publ_contact_author_name 'Adam J. Matzger'
_publ_contact_author_phone '(734) 615-6627'
_publ_section_title
;
Selective Metal Substitution for the Preparation of Heterobimetallic
Microporous Coordination Polymers
;
_journal_name_full 'Inorganic Chemistry'
_journal_page_first 7942
_journal_page_last 7944
_journal_paper_doi 10.1021/ic8007427
_journal_volume 47
_journal_year 2008
_chemical_formula_moiety 'C13.50 H24 Co N2.50 O12 Zn'
_chemical_formula_sum 'C13.5 H24 Co N2.5 O12 Zn'
_chemical_formula_weight 537.65
_chemical_melting_point ?
_chemical_name_common Co/Zn-MOF-4
_chemical_name_systematic
; 
 Co/Zn-MOF-4 
;
_space_group_IT_number 198
_symmetry_cell_setting cubic
_symmetry_Int_Tables_number 198
_symmetry_space_group_name_Hall 'P 2ac 2ab 3'
_symmetry_space_group_name_H-M 'P 21 3'
_atom_sites_solution_hydrogens geom
_atom_sites_solution_primary direct
_atom_sites_solution_secondary difmap
_audit_creation_method SHELXL-97
_cell_angle_alpha 90.00
_cell_angle_beta 90.00
_cell_angle_gamma 90.00
_cell_formula_units_Z 4
_cell_length_a 14.1520(3)
_cell_length_b 14.1520(3)
_cell_length_c 14.1520(3)
_cell_measurement_reflns_used 4485
_cell_measurement_temperature 150(2)
_cell_measurement_theta_max 66.2
_cell_measurement_theta_min 7.0
_cell_volume 2834.35(10)
_computing_cell_refinement PROCESS-AUTO
_computing_data_collection PROCESS-AUTO
_computing_data_reduction 'CrystalStructure 3.8'
_computing_publication_material 'CrystalStructure 3.8'
_computing_structure_refinement 'SHELXL-97 (Sheldrick, 1997)'
_computing_structure_solution 'SHELXS-97 (Sheldrick, 1990)'
_diffrn_ambient_temperature 150(2)
_diffrn_detector_area_resol_mean 10.00
_diffrn_measured_fraction_theta_full 0.997
_diffrn_measured_fraction_theta_max 0.997
_diffrn_measurement_device_type 'Rigaku RAXIS-SPIDER'
_diffrn_measurement_method \w
_diffrn_radiation_monochromator graphite
_diffrn_radiation_source 'fine-focus sealed tube'
_diffrn_radiation_type CuK\a
_diffrn_radiation_wavelength 1.54187
_diffrn_reflns_av_R_equivalents 0.0384
_diffrn_reflns_av_sigmaI/netI 0.0546
_diffrn_reflns_limit_h_max 16
_diffrn_reflns_limit_h_min -15
_diffrn_reflns_limit_k_max 12
_diffrn_reflns_limit_k_min -9
_diffrn_reflns_limit_l_max 16
_diffrn_reflns_limit_l_min -9
_diffrn_reflns_number 6474
_diffrn_reflns_theta_full 66.41
_diffrn_reflns_theta_max 66.41
_diffrn_reflns_theta_min 7.00
_exptl_absorpt_coefficient_mu 6.068
_exptl_absorpt_correction_T_max 0.297
_exptl_absorpt_correction_T_min 0.170
_exptl_absorpt_correction_type multi-scan
_exptl_absorpt_process_details
; 
 Higashi, T. (1995). Program for Absorption Correction.
 Rigaku Corporation, Tokyo, Japan.  
;
_exptl_crystal_colour Pink
_exptl_crystal_density_diffrn 1.260
_exptl_crystal_density_meas ?
_exptl_crystal_density_method .
_exptl_crystal_description Block
_exptl_crystal_F_000 1102
_exptl_crystal_size_max 0.38
_exptl_crystal_size_mid 0.37
_exptl_crystal_size_min 0.27
_platon_squeeze_details
;
;
_refine_diff_density_max 0.552
_refine_diff_density_min -0.403
_refine_diff_density_rms 0.096
_refine_ls_abs_structure_details 'Flack H D (1983), Acta Cryst. A39, 876-881'
_refine_ls_abs_structure_Flack 0.11(2)
_refine_ls_extinction_method none
_refine_ls_goodness_of_fit_ref 1.024
_refine_ls_hydrogen_treatment riding
_refine_ls_matrix_type full
_refine_ls_number_parameters 87
_refine_ls_number_reflns 1514
_refine_ls_number_restraints 9
_refine_ls_restrained_S_all 1.041
_refine_ls_R_factor_all 0.1502
_refine_ls_R_factor_gt 0.0957
_refine_ls_shift/su_max 0.002
_refine_ls_shift/su_mean 0.000
_refine_ls_structure_factor_coef Fsqd
_refine_ls_weighting_details 'calc w=1/[\s^2^(Fo^2^)+(0.2000P)^2^+0.0000P] where P=(Fo^2^+2Fc^2^)/3'
_refine_ls_weighting_scheme calc
_refine_ls_wR_factor_gt 0.2625
_refine_ls_wR_factor_ref 0.3210
_reflns_number_gt 772
_reflns_number_total 1514
_reflns_threshold_expression >2sigma(I)
_cod_data_source_file ic8007427_si_001_2.cif
_cod_data_source_block Co/Zn-MOF-4
_cod_depositor_comments
;
The following automatic conversions were performed:

'_chemical_melting_point' value 'not measured' was changed to '?' -
the value is undefined or not given.

Automatic conversion script
Id: cif_fix_values 1646 2011-03-28 12:23:43Z adriana 
;
_cod_original_cell_volume 2834.34(10)
_cod_original_formula_sum 'C13.50 H24 Co N2.50 O12 Zn'
_cod_database_code 4305796

loop_
_symmetry_equiv_pos_as_xyz
'x, y, z'
'y, z, x'
'z, x, y'
'x+1/2, -y+1/2, -z'
'y+1/2, -z+1/2, -x'
'z+1/2, -x+1/2, -y'
'-y, z+1/2, -x+1/2'
'-z, x+1/2, -y+1/2'
'-z+1/2, -x, y+1/2'
'-x+1/2, -y, z+1/2'
'-y+1/2, -z, x+1/2'
'-x, y+1/2, -z+1/2'

loop_
_atom_site_label
_atom_site_type_symbol
_atom_site_fract_x
_atom_site_fract_y
_atom_site_fract_z
_atom_site_U_iso_or_equiv
_atom_site_adp_type
_atom_site_occupancy
_atom_site_symmetry_multiplicity
_atom_site_calc_flag
_atom_site_refinement_flags
_atom_site_disorder_assembly
_atom_site_disorder_group
Zn1 Zn 0.72827(12) 0.27173(12) 0.77173(12) 0.0985(11) Uani 1 3 d SD . .
Co1 Co 0.57970(15) 0.42030(15) 0.92030(15) 0.1108(13) Uani 1 3 d S . .
O1 O 0.5652(6) 0.4120(6) 0.7759(6) 0.101(2) Uani 1 1 d . . .
O2 O 0.6932(6) 0.3739(6) 0.6878(6) 0.101(2) Uani 1 1 d . . .
O3 O 0.4284(10) 0.4075(11) 0.9294(11) 0.184(6) Uani 1 1 d D . .
O4 O 0.8681(11) 0.1319(11) 0.6319(11) 0.52(5) Uiso 1 3 d SD . .
O5 O 0.808(5) 0.154(3) 0.7760(19) 0.43(3) Uiso 0.67 1 d PD . .
N1 N 0.325(3) 0.411(4) 0.950(3) 0.26(2) Uiso 0.50 1 d PD . .
N2 N 0.8095(8) 0.1905(8) 0.6905(8) 0.166(10) Uani 1 3 d SD . .
C1 C 0.6239(11) 0.4242(9) 0.7089(9) 0.095(3) Uani 1 1 d . . .
C2 C 0.5997(9) 0.5041(9) 0.6411(8) 0.094(3) Uani 1 1 d . . .
C3 C 0.6564(9) 0.5226(9) 0.5657(10) 0.098(4) Uani 1 1 d . . .
H3 H 0.7084 0.4820 0.5539 0.117 Uiso 1 1 calc R . .
C4 C 0.376(2) 0.423(3) 0.865(2) 0.159(14) Uiso 0.50 1 d PD . .
H4 H 0.3720 0.4346 0.7996 0.191 Uiso 1 1 calc R . .
C5 C 0.268(3) 0.432(3) 1.033(3) 0.179(15) Uiso 0.50 1 d PD . .
H5A H 0.2293 0.4888 1.0210 0.215 Uiso 1 1 calc R . .
H5B H 0.3090 0.4439 1.0874 0.215 Uiso 1 1 calc R . .
H5C H 0.2258 0.3788 1.0470 0.215 Uiso 1 1 calc R . .
C6 C 0.246(3) 0.367(3) 0.902(3) 0.200(18) Uiso 0.50 1 d PD . .
H6A H 0.2472 0.3845 0.8350 0.240 Uiso 1 1 calc R . .
H6B H 0.1864 0.3894 0.9302 0.240 Uiso 1 1 calc R . .
H6C H 0.2500 0.2985 0.9083 0.240 Uiso 1 1 calc R . .

loop_
_atom_site_aniso_label
_atom_site_aniso_U_11
_atom_site_aniso_U_22
_atom_site_aniso_U_33
_atom_site_aniso_U_23
_atom_site_aniso_U_13
_atom_site_aniso_U_12
Zn1 0.0985(11) 0.0985(11) 0.0985(11) -0.0024(9) 0.0024(9) 0.0024(9)
Co1 0.1108(13) 0.1108(13) 0.1108(13) -0.0118(12) 0.0118(12) 0.0118(12)
O1 0.096(5) 0.123(6) 0.083(5) 0.010(5) 0.003(5) -0.002(4)
O2 0.098(6) 0.091(5) 0.114(6) 0.016(4) -0.008(5) 0.005(5)
O3 0.147(10) 0.230(15) 0.175(11) 0.045(12) 0.053(9) 0.025(11)
N2 0.166(10) 0.166(10) 0.166(10) -0.054(8) 0.054(8) 0.054(8)
C1 0.110(9) 0.095(8) 0.079(8) -0.014(7) -0.006(7) -0.010(8)
C2 0.101(8) 0.097(8) 0.082(7) -0.005(7) -0.006(7) -0.013(8)
C3 0.097(8) 0.089(8) 0.107(10) -0.010(8) -0.011(7) -0.009(7)

loop_
_atom_type_symbol
_atom_type_description
_atom_type_scat_dispersion_real
_atom_type_scat_dispersion_imag
_atom_type_scat_source
C C 0.0181 0.0091 'International Tables Vol C Tables 4.2.6.8 and 6.1.1.4'
H H 0.0000 0.0000 'International Tables Vol C Tables 4.2.6.8 and 6.1.1.4'
Co Co -2.3653 3.6143 'International Tables Vol C Tables 4.2.6.8 and 6.1.1.4'
Zn Zn -1.5491 0.6778 'International Tables Vol C Tables 4.2.6.8 and 6.1.1.4'
O O 0.0492 0.0322 'International Tables Vol C Tables 4.2.6.8 and 6.1.1.4'
N N 0.0311 0.0180 'International Tables Vol C Tables 4.2.6.8 and 6.1.1.4'

loop_
_geom_angle_atom_site_label_1
_geom_angle_atom_site_label_2
_geom_angle_atom_site_label_3
_geom_angle
_geom_angle_site_symmetry_1
_geom_angle_site_symmetry_3
_geom_angle_publ_flag
O2 Zn1 O2 115.1(2) 7_646 . ?
O2 Zn1 O2 115.1(2) 7_646 9_665 ?
O2 Zn1 O2 115.1(2) . 9_665 ?
O2 Zn1 N2 103.0(3) 7_646 . ?
O2 Zn1 N2 103.0(3) . . ?
O2 Zn1 N2 103.0(3) 9_665 . ?
O2 Zn1 O5 81(2) 7_646 9_665 ?
O2 Zn1 O5 85(2) . 9_665 ?
O2 Zn1 O5 141.3(6) 9_665 9_665 ?
N2 Zn1 O5 38.4(5) . 9_665 ?
O2 Zn1 O5 85(2) 7_646 . ?
O2 Zn1 O5 141.3(6) . . ?
O2 Zn1 O5 81(2) 9_665 . ?
N2 Zn1 O5 38.4(5) . . ?
O5 Zn1 O5 65.0(8) 9_665 . ?
O2 Zn1 O5 141.3(6) 7_646 7_646 ?
O2 Zn1 O5 81(2) . 7_646 ?
O2 Zn1 O5 85(2) 9_665 7_646 ?
N2 Zn1 O5 38.4(5) . 7_646 ?
O5 Zn1 O5 65.0(8) 9_665 7_646 ?
O5 Zn1 O5 65.0(8) . 7_646 ?
O1 Co1 O1 92.8(3) . 7_646 ?
O1 Co1 O1 92.8(3) . 9_665 ?
O1 Co1 O1 92.8(3) 7_646 9_665 ?
O1 Co1 O3 87.4(5) . . ?
O1 Co1 O3 88.1(5) 7_646 . ?
O1 Co1 O3 179.1(5) 9_665 . ?
O1 Co1 O3 88.1(5) . 9_665 ?
O1 Co1 O3 179.1(5) 7_646 9_665 ?
O1 Co1 O3 87.4(5) 9_665 9_665 ?
O3 Co1 O3 91.7(7) . 9_665 ?
O1 Co1 O3 179.1(5) . 7_646 ?
O1 Co1 O3 87.4(5) 7_646 7_646 ?
O1 Co1 O3 88.1(5) 9_665 7_646 ?
O3 Co1 O3 91.7(7) . 7_646 ?
O3 Co1 O3 91.7(7) 9_665 7_646 ?
C1 O1 Co1 131.8(7) . . ?
C1 O2 Zn1 118.8(9) . . ?
C4 O3 N1 62.3(16) . . ?
C4 O3 Co1 124(2) . . ?
N1 O3 Co1 170(2) . . ?
N2 O5 Zn1 69.9(12) . . ?
C4 N1 C6 93(3) . . ?
C4 N1 C5 161(6) . . ?
C6 N1 C5 92(3) . . ?
C4 N1 O3 47.9(13) . . ?
C6 N1 O3 131(3) . . ?
C5 N1 O3 135(4) . . ?
O5 N2 O5 110.7(11) . 9_665 ?
O5 N2 O5 110.7(11) . 7_646 ?
O5 N2 O5 110.7(11) 9_665 7_646 ?
O5 N2 O4 108.2(11) . . ?
O5 N2 O4 108.2(11) 9_665 . ?
O5 N2 O4 108.2(11) 7_646 . ?
O5 N2 Zn1 71.8(11) . . ?
O5 N2 Zn1 71.8(11) 9_665 . ?
O5 N2 Zn1 71.8(11) 7_646 . ?
O4 N2 Zn1 180.0(16) . . ?
O2 C1 O1 127.8(12) . . ?
O2 C1 C2 116.7(12) . . ?
O1 C1 C2 115.1(13) . . ?
C3 C2 C3 117.1(14) . 2 ?
C3 C2 C1 120.4(13) . . ?
C3 C2 C1 122.4(13) 2 . ?
C2 C3 C2 122.9(14) . 3 ?
C2 C3 H3 118.6 . . ?
C2 C3 H3 118.6 3 . ?
O3 C4 N1 70(2) . . ?
O3 C4 H4 145.1 . . ?
N1 C4 H4 145.1 . . ?
N1 C5 H5A 109.5 . . ?
N1 C5 H5B 109.5 . . ?
H5A C5 H5B 109.5 . . ?
N1 C5 H5C 109.5 . . ?
H5A C5 H5C 109.5 . . ?
H5B C5 H5C 109.5 . . ?
N1 C6 H6A 109.5 . . ?
N1 C6 H6B 109.5 . . ?
H6A C6 H6B 109.5 . . ?
N1 C6 H6C 109.5 . . ?
H6A C6 H6C 109.5 . . ?
H6B C6 H6C 109.5 . . ?

loop_
_geom_bond_atom_site_label_1
_geom_bond_atom_site_label_2
_geom_bond_distance
_geom_bond_site_symmetry_2
_geom_bond_publ_flag
Zn1 O2 1.936(8) 7_646 ?
Zn1 O2 1.936(8) . ?
Zn1 O2 1.936(8) 9_665 ?
Zn1 N2 1.99(2) . ?
Zn1 O5 2.013(19) 9_665 ?
Zn1 O5 2.014(19) . ?
Zn1 O5 2.014(19) 7_646 ?
Co1 O1 2.058(9) . ?
Co1 O1 2.058(9) 7_646 ?
Co1 O1 2.058(9) 9_665 ?
Co1 O3 2.153(15) . ?
Co1 O3 2.153(15) 9_665 ?
Co1 O3 2.153(14) 7_646 ?
O1 C1 1.272(15) . ?
O2 C1 1.249(14) . ?
O3 C4 1.186(19) . ?
O3 N1 1.50(4) . ?
O4 N2 1.437(19) . ?
O5 N2 1.316(14) . ?
N1 C4 1.41(2) . ?
N1 C6 1.45(2) . ?
N1 C5 1.46(2) . ?
N2 O5 1.316(14) 9_665 ?
N2 O5 1.316(14) 7_646 ?
C1 C2 1.521(18) . ?
C2 C3 1.361(15) . ?
C2 C3 1.413(17) 2 ?
C3 C2 1.413(17) 3 ?
C3 H3 0.9500 . ?
C4 H4 0.9500 . ?
C5 H5A 0.9800 . ?
C5 H5B 0.9800 . ?
C5 H5C 0.9800 . ?
C6 H6A 0.9800 . ?
C6 H6B 0.9800 . ?
C6 H6C 0.9800 . ?

loop_
_geom_torsion_atom_site_label_1
_geom_torsion_atom_site_label_2
_geom_torsion_atom_site_label_3
_geom_torsion_atom_site_label_4
_geom_torsion
_geom_torsion_site_symmetry_1
_geom_torsion_site_symmetry_2
_geom_torsion_site_symmetry_3
_geom_torsion_site_symmetry_4
_geom_torsion_publ_flag
O1 Co1 O1 C1 -100.9(10) 7_646 . . . ?
O1 Co1 O1 C1 -8.0(12) 9_665 . . . ?
O3 Co1 O1 C1 171.1(11) . . . . ?
O3 Co1 O1 C1 79.4(12) 9_665 . . . ?
O2 Zn1 O2 C1 50.7(10) 7_646 . . . ?
O2 Zn1 O2 C1 -86.7(8) 9_665 . . . ?
N2 Zn1 O2 C1 162.0(8) . . . . ?
O5 Zn1 O2 C1 128.2(15) 9_665 . . . ?
O5 Zn1 O2 C1 165(4) . . . . ?
O5 Zn1 O2 C1 -166.3(17) 7_646 . . . ?
O1 Co1 O3 C4 -19(3) . . . . ?
O1 Co1 O3 C4 -112(3) 7_646 . . . ?
O3 Co1 O3 C4 69(3) 9_665 . . . ?
O3 Co1 O3 C4 161(3) 7_646 . . . ?
O1 Co1 O3 N1 -143(13) . . . . ?
O1 Co1 O3 N1 124(13) 7_646 . . . ?
O3 Co1 O3 N1 -55(13) 9_665 . . . ?
O3 Co1 O3 N1 37(13) 7_646 . . . ?
O2 Zn1 O5 N2 119(3) 7_646 . . . ?
O2 Zn1 O5 N2 -5(6) . . . . ?
O2 Zn1 O5 N2 -124(3) 9_665 . . . ?
O5 Zn1 O5 N2 36.36(19) 9_665 . . . ?
O5 Zn1 O5 N2 -36.36(19) 7_646 . . . ?
Co1 O3 N1 C4 129(13) . . . . ?
C4 O3 N1 C6 47(6) . . . . ?
Co1 O3 N1 C6 176(9) . . . . ?
C4 O3 N1 C5 -154(8) . . . . ?
Co1 O3 N1 C5 -25(19) . . . . ?
Zn1 O5 N2 O5 -61.5(15) . . . 9_665 ?
Zn1 O5 N2 O5 61.5(15) . . . 7_646 ?
Zn1 O5 N2 O4 180.000(17) . . . . ?
O2 Zn1 N2 O5 -63(4) 7_646 . . . ?
O2 Zn1 N2 O5 177(4) . . . . ?
O2 Zn1 N2 O5 57(4) 9_665 . . . ?
O5 Zn1 N2 O5 -120.00(2) 9_665 . . . ?
O5 Zn1 N2 O5 119.996(18) 7_646 . . . ?
O2 Zn1 N2 O5 57(4) 7_646 . . 9_665 ?
O2 Zn1 N2 O5 -63(4) . . . 9_665 ?
O2 Zn1 N2 O5 177(4) 9_665 . . 9_665 ?
O5 Zn1 N2 O5 120.003(12) . . . 9_665 ?
O5 Zn1 N2 O5 -120.000(14) 7_646 . . 9_665 ?
O2 Zn1 N2 O5 177(4) 7_646 . . 7_646 ?
O2 Zn1 N2 O5 57(4) . . . 7_646 ?
O2 Zn1 N2 O5 -63(4) 9_665 . . 7_646 ?
O5 Zn1 N2 O5 120.000(2) 9_665 . . 7_646 ?
O5 Zn1 N2 O5 -119.996(3) . . . 7_646 ?
Zn1 O2 C1 O1 -7.5(15) . . . . ?
Zn1 O2 C1 C2 179.5(7) . . . . ?
Co1 O1 C1 O2 68.3(15) . . . . ?
Co1 O1 C1 C2 -118.6(10) . . . . ?
O2 C1 C2 C3 -4.8(16) . . . . ?
O1 C1 C2 C3 -178.7(10) . . . . ?
O2 C1 C2 C3 179.5(11) . . . 2 ?
O1 C1 C2 C3 5.6(16) . . . 2 ?
C3 C2 C3 C2 0(2) 2 . . 3 ?
C1 C2 C3 C2 -175.6(7) . . . 3 ?
Co1 O3 C4 N1 -170(3) . . . . ?
C6 N1 C4 O3 -146(4) . . . . ?
C5 N1 C4 O3 108(13) . . . . ?

loop_
_platon_squeeze_void_nr
_platon_squeeze_void_average_x
_platon_squeeze_void_average_y
_platon_squeeze_void_average_z
_platon_squeeze_void_volume
_platon_squeeze_void_count_electrons
1 0.134 0.366 0.634 46.6 -0.6
2 0.366 0.634 0.134 46.6 -0.7
3 0.634 0.134 0.366 46.6 -0.5
4 0.866 0.866 0.866 46.6 0.4
